data_1011223
loop_
_publ_author_name
'Corey, R B'
'Wyckoff, R W G'

_publ_section_title 'The crystal structure of zinc hydroxide'
_journal_coden_ASTM ZEKGAX
_journal_name_full
;
Zeitschrift fuer Kristallographie, Kristallgeometrie, Kristallphysik,
Kristallchemie (-144,1977)
;
_journal_page_first 8
_journal_page_last 18
_journal_volume 86
_journal_year 1933
_chemical_compound_source 'synthetic by precipitation'
_chemical_formula_structural 'Zn (O H)2'
_chemical_formula_sum 'H2 O2 Zn'
_chemical_name_mineral Wuelfingite
_chemical_name_systematic 'Zinc hydroxide'
_space_group_IT_number 19
_symmetry_cell_setting orthorhombic
_symmetry_Int_Tables_number 19
_symmetry_space_group_name_Hall 'P 2ac 2ab'
_symmetry_space_group_name_H-M 'P 21 21 21'
_cell_angle_alpha 90
_cell_angle_beta 90
_cell_angle_gamma 90
_cell_formula_units_Z 4
_cell_length_a 5.16
_cell_length_b 8.53
_cell_length_c 4.92
_cell_volume 216.6
_exptl_crystal_density_meas 3.05
_cod_database_code 1011223

loop_
_symmetry_equiv_pos_as_xyz
x,y,z
1/2-x,-y,1/2+z
1/2+x,1/2-y,-z
-x,1/2+y,1/2-z

loop_
_atom_site_label
_atom_site_type_symbol
_atom_site_symmetry_multiplicity
_atom_site_Wyckoff_symbol
_atom_site_fract_x
_atom_site_fract_y
_atom_site_fract_z
_atom_site_occupancy
_atom_site_attached_hydrogens
_atom_site_calc_flag
Zn1 Zn2+ 4 a 0.1 0.125 0.175 1. 0 d
O1 O2- 4 a 0.43 0.025 0.085 1. 1 d
O2 O2- 4 a 0.125 0.325 0.37 1. 1 d

loop_
_atom_type_symbol
_atom_type_oxidation_number
Zn2+ 2.000
O2- -2.000
H1+ 1.000
